data_1557000
loop_
_publ_author_name
'Balic-Zunic, T.'
'Piazolo, S.'
'Katerinopoulou, A.'
'Schmith, J.H.'

_publ_section_title
;
 Full analysis of feldspar texture and crystal structure by combining
 X-ray and electron techniques : K-feldspar sample 16
;
_journal_name_full 'American Mineralogist'
_journal_page_first 41
_journal_page_last 52
_journal_paper_doi 10.2138/am.2013.4124
_journal_volume 98
_journal_year 2013
_chemical_formula_sum 'Al K0.86 Na0.17 O8 Si2.99'
_chemical_name_common K0.86Na0.17Al1.00Si2.99O8
_chemical_name_mineral K-feldspar
_space_group_IT_number 2
_space_group_name_Hall '-C 1'
_space_group_name_H-M_alt 'C -1'
_cell_angle_alpha 90.029(7)
_cell_angle_beta 116.137(5)
_cell_angle_gamma 89.498(3)
_cell_formula_units_Z 4
_cell_length_a 8.598(2)
_cell_length_b 12.970(3)
_cell_length_c 7.2000(10)
_cell_volume 720.8(3)
_diffrn_ambient_pressure 100
_diffrn_ambient_temperature 298
_cod_data_source_file K-feldspar-16.cif
_cod_data_source_block K-feldspar-16
_cod_original_formula_sum 'K0.86 Na0.17 Al1.00 Si2.99 O8'
_cod_database_code 1557000

loop_
_space_group_symop_id
_space_group_symop_operation_xyz
1 x,y,z
2 -x,-y,-z
3 x+1/2,y+1/2,z
4 -x+1/2,-y+1/2,-z

loop_
_atom_site_label
_atom_site_occupancy
_atom_site_fract_x
_atom_site_fract_y
_atom_site_fract_z
_atom_site_adp_type
_atom_site_U_iso_or_equiv
_atom_site_type_symbol
K1 0.864(10) 0.28471(8) -0.00163(6) 0.13885(9) Uiso 0.0279(3) K
Na1 0.136(10) 0.28471(8) -0.00163(6) 0.13885(9) Uiso 0.0279(3) Na
Al1 1.0 0.00944(8) 0.18527(6) 0.22282(9) Uiso 0.0120(2) Al
Si2 1.0 0.00931(8) -0.18343(5) 0.22566(9) Uiso 0.0154(2) Si
Si3 1.0 0.70951(8) 0.11834(5) 0.34279(9) Uiso 0.0140(2) Si
Si4 1.0 0.29174(8) 0.11705(5) 0.65579(9) Uiso 0.0140(2) Si
O1 1.0 0.0003(2) 0.14436(16) -0.0035(3) Uiso 0.0228(7) O
O2 1.0 0.6372(2) 0.00134(15) 0.2828(3) Uiso 0.0224(6) O
O31 1.0 0.8251(2) 0.14665(17) 0.2247(3) Uiso 0.0265(7) O
O32 1.0 0.8269(3) -0.14570(18) 0.2288(3) Uiso 0.0277(7) O
O41 1.0 0.0347(2) 0.31360(16) 0.2564(2) Uiso 0.0213(6) O
O42 1.0 0.5359(2) 0.19014(16) 0.2623(3) Uiso 0.0217(6) O
O51 1.0 0.1824(2) 0.12494(16) 0.4075(2) Uiso 0.0219(6) O
O52 1.0 0.8207(2) 0.12480(15) 0.5916(2) Uiso 0.0218(6) O

loop_
_atom_site_aniso_label
_atom_site_aniso_U_11
_atom_site_aniso_U_22
_atom_site_aniso_U_33
_atom_site_aniso_U_12
_atom_site_aniso_U_13
_atom_site_aniso_U_23
K1 0.0187(4) 0.0337(5) 0.0272(4) 0.0005(3) 0.0064(2) 0.0002(2)
Al1 0.0130(3) 0.0128(4) 0.0098(3) -0.0029(2) 0.0046(2) -0.0021(2)
Si2 0.0162(3) 0.0158(4) 0.0135(3) 0.0018(2) 0.0061(2) 0.0008(2)
Si3 0.0151(3) 0.0123(3) 0.0136(3) -0.0006(2) 0.0052(2) -0.00053(19)
Si4 0.0147(3) 0.0117(3) 0.0145(3) -0.0005(2) 0.0053(2) -0.00101(19)
O1 0.0261(9) 0.0206(11) 0.0216(8) 0.0012(7) 0.0103(7) 0.0007(6)
O2 0.0238(9) 0.0122(10) 0.0238(8) -0.0014(7) 0.0037(7) -0.0015(6)
O31 0.0244(9) 0.0330(13) 0.0262(9) -0.0050(8) 0.0149(7) -0.0011(7)
O32 0.0245(9) 0.0357(14) 0.0279(9) 0.0037(8) 0.0163(7) -0.0019(7)
O41 0.0203(8) 0.0181(10) 0.0226(8) -0.0015(7) 0.0067(6) -0.0021(6)
O42 0.0204(8) 0.0197(10) 0.0232(8) 0.0017(7) 0.0079(6) 0.0022(6)
O51 0.0248(9) 0.0221(11) 0.0134(7) -0.0001(7) 0.0034(6) 0.0006(6)
O52 0.0254(9) 0.0195(11) 0.0142(7) -0.0023(7) 0.0029(6) -0.0006(6)
